data_7000631
loop_
_publ_author_name
'Das, Madhab C.'
'Ghosh, Sujit K.'
'Sa\~nudo, E. Carolina'
'Bharadwaj, Parimal K.'

_publ_section_title
;
 Coordination polymers with pyridine-2,4,6-tricarboxylic acid and
 alkaline-earth/lanthanide/transition metals: synthesis and X-ray
 structures
;
_journal_issue 9
_journal_name_full 'Dalton Transactions'
_journal_page_first 1644
_journal_page_last 1658
_journal_paper_doi 10.1039/b814066a
_journal_year 2009
_chemical_formula_sum 'C16 H12 Ca3 N2 O16'
_chemical_formula_weight 608.52
_chemical_name_systematic
;
?
;
_space_group_IT_number 2
_symmetry_cell_setting triclinic
_symmetry_space_group_name_Hall '-P 1'
_symmetry_space_group_name_H-M 'P -1'
_atom_sites_solution_hydrogens geom
_atom_sites_solution_primary direct
_atom_sites_solution_secondary difmap
_audit_creation_method SHELXL-97
_cell_angle_alpha 108.977(5)
_cell_angle_beta 97.689(4)
_cell_angle_gamma 100.447(5)
_cell_formula_units_Z 1
_cell_length_a 6.714(2)
_cell_length_b 8.773(3)
_cell_length_c 10.070(3)
_cell_measurement_temperature 100(1)
_cell_measurement_theta_max 28.3
_cell_measurement_theta_min 2.2
_cell_volume 539.6(3)
_computing_cell_refinement 'SAINT 6.45 ( Bruker, 2003)'
_computing_data_collection 'SMART 5.628 (Bruker, 2003)'
_computing_data_reduction 'SAINT 6.45 (Bruker, 2003)'
_computing_molecular_graphics 'Diamond 2.1e'
_computing_structure_refinement 'SHELXL-97 (Sheldrick, 1997)'
_computing_structure_solution SIR-97
_diffrn_ambient_temperature 100(1)
_diffrn_measured_fraction_theta_full 0.987
_diffrn_measured_fraction_theta_max 0.987
_diffrn_measurement_device_type 'Bruker SMART APEX'
_diffrn_measurement_method /w-scans
_diffrn_radiation_monochromator graphite
_diffrn_radiation_source 'fine-focus sealed tube'
_diffrn_radiation_type MoK\a
_diffrn_radiation_wavelength 0.71069
_diffrn_reflns_av_R_equivalents 0.0157
_diffrn_reflns_av_sigmaI/netI 0.0390
_diffrn_reflns_limit_h_max 8
_diffrn_reflns_limit_h_min -7
_diffrn_reflns_limit_k_max 11
_diffrn_reflns_limit_k_min -9
_diffrn_reflns_limit_l_max 9
_diffrn_reflns_limit_l_min -13
_diffrn_reflns_number 3605
_diffrn_reflns_theta_full 28.29
_diffrn_reflns_theta_max 28.29
_diffrn_reflns_theta_min 2.19
_exptl_absorpt_coefficient_mu 0.856
_exptl_absorpt_correction_T_max 0.9193
_exptl_absorpt_correction_T_min 0.8895
_exptl_absorpt_correction_type empirical
_exptl_absorpt_process_details 'SADABS 2.10 (Bruker 2003)'
_exptl_crystal_colour colorless
_exptl_crystal_density_diffrn 1.873
_exptl_crystal_density_method 'not measured'
_exptl_crystal_description prismatic
_exptl_crystal_F_000 310
_exptl_crystal_size_max 0.14
_exptl_crystal_size_mid 0.12
_exptl_crystal_size_min 0.10
_refine_diff_density_max 0.507
_refine_diff_density_min -0.378
_refine_diff_density_rms 0.230
_refine_ls_extinction_method none
_refine_ls_goodness_of_fit_ref 1.106
_refine_ls_hydrogen_treatment mixed
_refine_ls_matrix_type full
_refine_ls_number_parameters 181
_refine_ls_number_reflns 2561
_refine_ls_number_restraints 4
_refine_ls_restrained_S_all 1.109
_refine_ls_R_factor_all 0.0869
_refine_ls_R_factor_gt 0.0550
_refine_ls_shift/su_max 0.000
_refine_ls_shift/su_mean 0.000
_refine_ls_structure_factor_coef Fsqd
_refine_ls_weighting_details 'calc w=1/[\s^2^(Fo^2^)+(0.0000P)^2^+5.0161P] where P=(Fo^2^+2Fc^2^)/3'
_refine_ls_weighting_scheme calc
_refine_ls_wR_factor_gt 0.1102
_refine_ls_wR_factor_ref 0.1729
_reflns_number_gt 2057
_reflns_number_total 2561
_reflns_threshold_expression >2sigma(I)
_cod_data_source_file b814066a.txt
_cod_data_source_block complex7
_cod_depositor_comments
;
The following automatic conversions were performed:
'_symmetry_cell_setting' value 'Triclinic' changed to 'triclinic'
according to '/home/saulius/struct/CIF-dictionaries/cif_core.dic'
dictionary named 'cif_core.dic' version 2.4.1 from 2010-06-29.

Automatic conversion script
Id: cif_fix_enum 1527 2010-12-29 10:47:43Z saulius 
;
_cod_original_sg_symbol_H-M P-1
_cod_database_code 7000631

loop_
_symmetry_equiv_pos_as_xyz
'x, y, z'
'-x, -y, -z'

loop_
_atom_site_label
_atom_site_type_symbol
_atom_site_fract_x
_atom_site_fract_y
_atom_site_fract_z
_atom_site_U_iso_or_equiv
_atom_site_adp_type
_atom_site_occupancy
_atom_site_symmetry_multiplicity
_atom_site_calc_flag
_atom_site_refinement_flags
_atom_site_disorder_assembly
_atom_site_disorder_group
Ca2 Ca -0.44458(16) 0.05846(13) 0.33046(11) 0.0181(2) Uani 1 1 d . . .
Ca1 Ca 0.0000 0.5000 1.0000 0.0204(3) Uani 1 2 d S . .
O3 O 0.0995(6) 0.9533(5) 0.6388(5) 0.0286(9) Uani 1 1 d . . .
O1 O -0.4415(6) 0.1770(4) 0.5983(4) 0.0222(8) Uani 1 1 d . . .
OW1 O -0.4663(7) -0.1584(5) 0.1087(4) 0.025 Uani 1 1 d D . .
O2 O -0.2905(7) 0.3820(5) 0.8059(4) 0.0277(9) Uani 1 1 d . . .
O4 O -0.1955(6) 0.9686(5) 0.7160(4) 0.0262(9) Uani 1 1 d . . .
N1 N -0.3145(7) 0.3660(5) 0.4519(5) 0.0189(9) Uani 1 1 d . . .
O5 O -0.3848(7) 0.2089(5) 0.1712(4) 0.0308(10) Uani 1 1 d . . .
O6 O -0.2148(7) 0.4336(5) 1.1387(4) 0.0290(9) Uani 1 1 d . . .
C5 C -0.2558(8) 0.4559(7) 0.3734(6) 0.0197(10) Uani 1 1 d . . .
OW2 O -0.0775(8) 0.7606(6) 1.0654(6) 0.037 Uani 1 1 d D . .
C8 C -0.3442(8) 0.3243(7) 0.6730(6) 0.0199(10) Uani 1 1 d . . .
C1 C -0.2892(8) 0.4388(7) 0.5928(6) 0.0192(10) Uani 1 1 d . . .
C3 C -0.1589(7) 0.7037(6) 0.5787(5) 0.0170(10) Uani 1 1 d . . .
C4 C -0.1751(8) 0.6269(6) 0.4328(6) 0.0178(10) Uani 1 1 d . . .
C6 C -0.2889(8) 0.3582(7) 0.2149(6) 0.0225(11) Uani 1 1 d . . .
C7 C -0.0772(8) 0.8904(6) 0.6497(5) 0.0188(10) Uani 1 1 d . . .
C2 C -0.2165(8) 0.6116(7) 0.6611(6) 0.0210(11) Uani 1 1 d . . .
H4 H -0.134(9) 0.678(8) 0.369(7) 0.022(16) Uiso 1 1 d . . .
H2 H -0.214(9) 0.667(8) 0.769(7) 0.024(16) Uiso 1 1 d . . .
H1W1 H -0.533(8) -0.246(4) 0.110(6) 0.020(15) Uiso 1 1 d D . .
H2W1 H -0.504(13) -0.158(11) 0.027(4) 0.06(3) Uiso 1 1 d D . .
H1W2 H 0.018(8) 0.835(7) 1.123(6) 0.05(2) Uiso 1 1 d D . .
H2W2 H -0.194(6) 0.774(9) 1.075(8) 0.04(2) Uiso 1 1 d D . .

loop_
_atom_site_aniso_label
_atom_site_aniso_U_11
_atom_site_aniso_U_22
_atom_site_aniso_U_33
_atom_site_aniso_U_23
_atom_site_aniso_U_13
_atom_site_aniso_U_12
Ca2 0.0178(5) 0.0164(5) 0.0185(5) 0.0048(4) 0.0042(4) 0.0024(4)
Ca1 0.0230(7) 0.0199(7) 0.0161(7) 0.0060(6) 0.0053(6) 0.0001(6)
O3 0.0197(19) 0.025(2) 0.038(2) 0.0102(18) 0.0054(17) -0.0006(16)
O1 0.028(2) 0.0167(18) 0.0186(18) 0.0071(15) 0.0036(15) -0.0024(15)
OW1 0.031 0.021 0.016 0.005 0.003 -0.004
O2 0.037(2) 0.0222(19) 0.0154(18) 0.0034(15) 0.0018(16) -0.0049(17)
O4 0.0205(19) 0.0180(18) 0.035(2) 0.0018(16) 0.0065(17) 0.0053(15)
N1 0.018(2) 0.018(2) 0.018(2) 0.0039(17) 0.0042(17) 0.0040(17)
O5 0.043(3) 0.0200(19) 0.021(2) 0.0037(16) 0.0033(18) -0.0022(18)
O6 0.040(2) 0.029(2) 0.019(2) 0.0113(17) 0.0100(17) 0.0011(18)
C5 0.018(2) 0.026(3) 0.019(2) 0.012(2) 0.0059(19) 0.003(2)
OW2 0.031 0.025 0.046 -0.001 0.009 0.006
C8 0.017(2) 0.021(2) 0.021(3) 0.004(2) 0.007(2) 0.0057(19)
C1 0.015(2) 0.024(3) 0.021(3) 0.011(2) 0.0044(19) 0.006(2)
C3 0.011(2) 0.017(2) 0.021(2) 0.0057(19) -0.0018(18) 0.0037(18)
C4 0.019(2) 0.019(2) 0.019(2) 0.011(2) 0.0074(19) 0.0046(19)
C6 0.023(3) 0.031(3) 0.017(2) 0.012(2) 0.009(2) 0.004(2)
C7 0.017(2) 0.020(2) 0.017(2) 0.007(2) 0.0006(19) 0.0012(19)
C2 0.019(3) 0.023(3) 0.019(3) 0.006(2) 0.006(2) 0.002(2)

loop_
_atom_type_symbol
_atom_type_description
_atom_type_scat_dispersion_real
_atom_type_scat_dispersion_imag
_atom_type_scat_source
C C 0.0033 0.0016 'International Tables Vol C Tables 4.2.6.8 and 6.1.1.4'
H H 0.0000 0.0000 'International Tables Vol C Tables 4.2.6.8 and 6.1.1.4'
N N 0.0061 0.0033 'International Tables Vol C Tables 4.2.6.8 and 6.1.1.4'
O O 0.0106 0.0060 'International Tables Vol C Tables 4.2.6.8 and 6.1.1.4'
Ca Ca 0.2262 0.3064 'International Tables Vol C Tables 4.2.6.8 and 6.1.1.4'

loop_
_geom_angle_atom_site_label_1
_geom_angle_atom_site_label_2
_geom_angle_atom_site_label_3
_geom_angle
_geom_angle_site_symmetry_1
_geom_angle_site_symmetry_3
_geom_angle_publ_flag
O3 Ca2 O4 172.30(15) 2_566 2_466 ?
O3 Ca2 OW1 81.91(15) 2_566 . ?
O4 Ca2 OW1 91.88(15) 2_466 . ?
O3 Ca2 O5 89.55(16) 2_566 . ?
O4 Ca2 O5 93.57(16) 2_466 . ?
OW1 Ca2 O5 77.57(15) . . ?
O3 Ca2 O1 94.51(15) 2_566 2_456 ?
O4 Ca2 O1 80.02(14) 2_466 2_456 ?
OW1 Ca2 O1 81.54(14) . 2_456 ?
O5 Ca2 O1 157.94(13) . 2_456 ?
O3 Ca2 N1 86.43(15) 2_566 . ?
O4 Ca2 N1 101.26(14) 2_466 . ?
OW1 Ca2 N1 140.83(15) . . ?
O5 Ca2 N1 65.02(14) . . ?
O1 Ca2 N1 136.81(14) 2_456 . ?
O3 Ca2 O1 94.96(15) 2_566 . ?
O4 Ca2 O1 88.69(14) 2_466 . ?
OW1 Ca2 O1 154.51(14) . . ?
O5 Ca2 O1 127.84(14) . . ?
O1 Ca2 O1 73.46(14) 2_456 . ?
N1 Ca2 O1 63.47(13) . . ?
O3 Ca2 Ca2 95.91(12) 2_566 2_456 ?
O4 Ca2 Ca2 83.10(11) 2_466 2_456 ?
OW1 Ca2 Ca2 119.16(12) . 2_456 ?
O5 Ca2 Ca2 162.94(11) . 2_456 ?
O1 Ca2 Ca2 37.77(9) 2_456 2_456 ?
N1 Ca2 Ca2 99.11(11) . 2_456 ?
O1 Ca2 Ca2 35.69(9) . 2_456 ?
O3 Ca2 H1W1 87.9(12) 2_566 . ?
O4 Ca2 H1W1 84.9(12) 2_466 . ?
OW1 Ca2 H1W1 16.3(8) . . ?
O5 Ca2 H1W1 92.7(9) . . ?
O1 Ca2 H1W1 65.9(8) 2_456 . ?
N1 Ca2 H1W1 157.0(8) . . ?
O1 Ca2 H1W1 139.3(8) . . ?
Ca2 Ca2 H1W1 103.6(8) 2_456 . ?
O6 Ca1 O6 180.000(1) . 2_567 ?
O6 Ca1 OW2 87.92(17) . . ?
O6 Ca1 OW2 92.08(17) 2_567 . ?
O6 Ca1 OW2 92.08(17) . 2_567 ?
O6 Ca1 OW2 87.92(17) 2_567 2_567 ?
OW2 Ca1 OW2 180.000(1) . 2_567 ?
O6 Ca1 O2 93.16(15) . 2_567 ?
O6 Ca1 O2 86.84(15) 2_567 2_567 ?
OW2 Ca1 O2 87.75(17) . 2_567 ?
OW2 Ca1 O2 92.25(17) 2_567 2_567 ?
O6 Ca1 O2 86.84(15) . . ?
O6 Ca1 O2 93.16(15) 2_567 . ?
OW2 Ca1 O2 92.25(17) . . ?
OW2 Ca1 O2 87.75(17) 2_567 . ?
O2 Ca1 O2 180.000(1) 2_567 . ?
O6 Ca1 H1W2 92.3(16) . . ?
O6 Ca1 H1W2 87.7(16) 2_567 . ?
OW2 Ca1 H1W2 15.9(11) . . ?
OW2 Ca1 H1W2 164.1(11) 2_567 . ?
O2 Ca1 H1W2 72.3(11) 2_567 . ?
O2 Ca1 H1W2 107.7(11) . . ?
C7 O3 Ca2 144.9(4) . 2_566 ?
C8 O1 Ca2 130.4(3) . 2_456 ?
C8 O1 Ca2 120.5(3) . . ?
Ca2 O1 Ca2 106.54(14) 2_456 . ?
Ca2 OW1 H1W1 109(4) . . ?
Ca2 OW1 H2W1 127(6) . . ?
H1W1 OW1 H2W1 106(7) . . ?
C8 O2 Ca1 143.9(4) . . ?
C7 O4 Ca2 133.3(3) . 2_466 ?
C1 N1 C5 119.8(5) . . ?
C1 N1 Ca2 121.5(4) . . ?
C5 N1 Ca2 118.6(3) . . ?
C6 O5 Ca2 122.9(3) . . ?
C6 O6 Ca1 157.5(4) 1_556 . ?
N1 C5 C4 122.5(5) . . ?
N1 C5 C6 114.7(5) . . ?
C4 C5 C6 122.7(5) . . ?
Ca1 OW2 H1W2 113(6) . . ?
Ca1 OW2 H2W2 123(5) . . ?
H1W2 OW2 H2W2 114(7) . . ?
O2 C8 O1 125.6(5) . . ?
O2 C8 C1 117.7(5) . . ?
O1 C8 C1 116.7(5) . . ?
N1 C1 C2 121.5(5) . . ?
N1 C1 C8 115.6(5) . . ?
C2 C1 C8 122.9(5) . . ?
C2 C3 C4 120.4(5) . . ?
C2 C3 C7 119.3(5) . . ?
C4 C3 C7 120.3(5) . . ?
C3 C4 C5 117.5(5) . . ?
C3 C4 H4 127(4) . . ?
C5 C4 H4 116(4) . . ?
O5 C6 O6 125.8(5) . 1_554 ?
O5 C6 C5 117.1(5) . . ?
O6 C6 C5 117.0(5) 1_554 . ?
O3 C7 O4 125.7(5) . . ?
O3 C7 C3 118.1(5) . . ?
O4 C7 C3 116.2(4) . . ?
C3 C2 C1 118.1(5) . . ?
C3 C2 H2 122(4) . . ?
C1 C2 H2 120(4) . . ?

loop_
_geom_bond_atom_site_label_1
_geom_bond_atom_site_label_2
_geom_bond_distance
_geom_bond_site_symmetry_2
_geom_bond_publ_flag
Ca2 O3 2.322(4) 2_566 ?
Ca2 O4 2.352(4) 2_466 ?
Ca2 OW1 2.382(4) . ?
Ca2 O5 2.415(4) . ?
Ca2 O1 2.430(4) 2_456 ?
Ca2 N1 2.500(5) . ?
Ca2 O1 2.551(4) . ?
Ca2 Ca2 3.993(3) 2_456 ?
Ca2 H1W1 2.77(5) . ?
Ca1 O6 2.266(4) . ?
Ca1 O6 2.266(4) 2_567 ?
Ca1 OW2 2.340(5) . ?
Ca1 OW2 2.340(5) 2_567 ?
Ca1 O2 2.372(4) 2_567 ?
Ca1 O2 2.372(4) . ?
Ca1 H1W2 2.77(6) . ?
O3 C7 1.249(6) . ?
O3 Ca2 2.322(4) 2_566 ?
O1 C8 1.262(6) . ?
O1 Ca2 2.430(4) 2_456 ?
OW1 H1W1 0.82(2) . ?
OW1 H2W1 0.83(5) . ?
O2 C8 1.242(6) . ?
O4 C7 1.260(7) . ?
O4 Ca2 2.352(4) 2_466 ?
N1 C1 1.326(7) . ?
N1 C5 1.333(7) . ?
O5 C6 1.252(7) . ?
O6 C6 1.260(6) 1_556 ?
C5 C4 1.392(7) . ?
C5 C6 1.509(7) . ?
OW2 H1W2 0.82(6) . ?
OW2 H2W2 0.83(5) . ?
C8 C1 1.507(7) . ?
C1 C2 1.404(7) . ?
C3 C2 1.379(7) . ?
C3 C4 1.383(7) . ?
C3 C7 1.517(7) . ?
C4 H4 0.94(6) . ?
C6 O6 1.260(6) 1_554 ?
C2 H2 1.03(6) . ?

loop_
_geom_torsion_atom_site_label_1
_geom_torsion_atom_site_label_2
_geom_torsion_atom_site_label_3
_geom_torsion_atom_site_label_4
_geom_torsion
_geom_torsion_site_symmetry_1
_geom_torsion_site_symmetry_2
_geom_torsion_site_symmetry_3
_geom_torsion_site_symmetry_4
_geom_torsion_publ_flag
O3 Ca2 O1 C8 70.4(4) 2_566 . . . ?
O4 Ca2 O1 C8 -116.4(4) 2_466 . . . ?
OW1 Ca2 O1 C8 152.0(4) . . . . ?
O5 Ca2 O1 C8 -22.9(5) . . . . ?
O1 Ca2 O1 C8 163.6(5) 2_456 . . . ?
N1 Ca2 O1 C8 -13.2(4) . . . . ?
Ca2 Ca2 O1 C8 163.6(5) 2_456 . . . ?
O3 Ca2 O1 Ca2 -93.24(16) 2_566 . . 2_456 ?
O4 Ca2 O1 Ca2 79.98(16) 2_466 . . 2_456 ?
OW1 Ca2 O1 Ca2 -11.6(4) . . . 2_456 ?
O5 Ca2 O1 Ca2 173.47(17) . . . 2_456 ?
O1 Ca2 O1 Ca2 0.0 2_456 . . 2_456 ?
N1 Ca2 O1 Ca2 -176.7(2) . . . 2_456 ?
O6 Ca1 O2 C8 -161.2(6) . . . . ?
O6 Ca1 O2 C8 18.8(6) 2_567 . . . ?
OW2 Ca1 O2 C8 111.1(6) . . . . ?
OW2 Ca1 O2 C8 -68.9(6) 2_567 . . . ?
O3 Ca2 N1 C1 -91.3(4) 2_566 . . . ?
O4 Ca2 N1 C1 88.8(4) 2_466 . . . ?
OW1 Ca2 N1 C1 -163.9(4) . . . . ?
O5 Ca2 N1 C1 177.5(4) . . . . ?
O1 Ca2 N1 C1 1.4(5) 2_456 . . . ?
O1 Ca2 N1 C1 6.0(4) . . . . ?
Ca2 Ca2 N1 C1 4.1(4) 2_456 . . . ?
O3 Ca2 N1 C5 83.8(4) 2_566 . . . ?
O4 Ca2 N1 C5 -96.1(4) 2_466 . . . ?
OW1 Ca2 N1 C5 11.2(5) . . . . ?
O5 Ca2 N1 C5 -7.4(4) . . . . ?
O1 Ca2 N1 C5 176.5(3) 2_456 . . . ?
O1 Ca2 N1 C5 -178.9(4) . . . . ?
Ca2 Ca2 N1 C5 179.2(4) 2_456 . . . ?
O3 Ca2 O5 C6 -74.3(5) 2_566 . . . ?
O4 Ca2 O5 C6 112.8(5) 2_466 . . . ?
OW1 Ca2 O5 C6 -156.1(5) . . . . ?
O1 Ca2 O5 C6 -175.2(4) 2_456 . . . ?
N1 Ca2 O5 C6 12.0(4) . . . . ?
O1 Ca2 O5 C6 21.7(5) . . . . ?
Ca2 Ca2 O5 C6 34.7(8) 2_456 . . . ?
OW2 Ca1 O6 C6 -156.4(10) . . . 1_556 ?
OW2 Ca1 O6 C6 23.6(10) 2_567 . . 1_556 ?
O2 Ca1 O6 C6 -68.8(10) 2_567 . . 1_556 ?
O2 Ca1 O6 C6 111.2(10) . . . 1_556 ?
C1 N1 C5 C4 -2.6(8) . . . . ?
Ca2 N1 C5 C4 -177.8(4) . . . . ?
C1 N1 C5 C6 178.9(5) . . . . ?
Ca2 N1 C5 C6 3.7(6) . . . . ?
Ca1 O2 C8 O1 117.1(6) . . . . ?
Ca1 O2 C8 C1 -62.9(8) . . . . ?
Ca2 O1 C8 O2 -2.6(8) 2_456 . . . ?
Ca2 O1 C8 O2 -161.7(4) . . . . ?
Ca2 O1 C8 C1 177.4(3) 2_456 . . . ?
Ca2 O1 C8 C1 18.2(6) . . . . ?
C5 N1 C1 C2 5.1(8) . . . . ?
Ca2 N1 C1 C2 -179.9(4) . . . . ?
C5 N1 C1 C8 -175.2(5) . . . . ?
Ca2 N1 C1 C8 -0.1(6) . . . . ?
O2 C8 C1 N1 168.0(5) . . . . ?
O1 C8 C1 N1 -11.9(7) . . . . ?
O2 C8 C1 C2 -12.3(8) . . . . ?
O1 C8 C1 C2 167.8(5) . . . . ?
C2 C3 C4 C5 1.5(7) . . . . ?
C7 C3 C4 C5 -178.5(5) . . . . ?
N1 C5 C4 C3 -0.7(8) . . . . ?
C6 C5 C4 C3 177.7(5) . . . . ?
Ca2 O5 C6 O6 164.0(5) . . . 1_554 ?
Ca2 O5 C6 C5 -14.8(7) . . . . ?
N1 C5 C6 O5 6.7(7) . . . . ?
C4 C5 C6 O5 -171.7(5) . . . . ?
N1 C5 C6 O6 -172.2(5) . . . 1_554 ?
C4 C5 C6 O6 9.4(8) . . . 1_554 ?
Ca2 O3 C7 O4 127.5(6) 2_566 . . . ?
Ca2 O3 C7 C3 -52.0(8) 2_566 . . . ?
Ca2 O4 C7 O3 141.8(5) 2_466 . . . ?
Ca2 O4 C7 C3 -38.7(7) 2_466 . . . ?
C2 C3 C7 O3 122.0(6) . . . . ?
C4 C3 C7 O3 -58.0(7) . . . . ?
C2 C3 C7 O4 -57.6(7) . . . . ?
C4 C3 C7 O4 122.4(5) . . . . ?
C4 C3 C2 C1 0.7(8) . . . . ?
C7 C3 C2 C1 -179.2(5) . . . . ?
N1 C1 C2 C3 -4.1(8) . . . . ?
C8 C1 C2 C3 176.2(5) . . . . ?
